data_7057224
loop_
_publ_author_name
'Fereidoonnezhad, Masood'
'Ramezani, Zahra'
'Nikravesh, Mahshid'
'Zangeneh, Jalalaldin'
'Golbon Haghighi, Mohsen'
'Faghih, Zahra'
'Notash, Behrouz'
'Shahsavari, Hamid R.'

_publ_section_title
;
 Cycloplatinated(ii) complexes bearing an O,S-heterocyclic ligand: search
 for anticancer drugs
;
_journal_issue 9
_journal_name_full 'New Journal of Chemistry'
_journal_page_first 7177
_journal_paper_doi 10.1039/C8NJ01332B
_journal_volume 42
_journal_year 2018
_chemical_formula_moiety 'C16 H12 N2 O Pt S'
_chemical_formula_sum 'C16 H12 N2 O Pt S'
_chemical_formula_weight 475.42
_chemical_melting_point 501
_space_group_IT_number 14
_space_group_name_Hall '-P 2yn'
_space_group_name_H-M_alt 'P 1 21/n 1'
_symmetry_cell_setting monoclinic
_symmetry_space_group_name_Hall '-P 2yn'
_symmetry_space_group_name_H-M 'P 1 21/n 1'
_atom_sites_solution_hydrogens geom
_atom_sites_solution_primary direct
_atom_sites_solution_secondary difmap
_audit_creation_method SHELXL-97
_audit_update_record
;
2017-08-14 deposited with the CCDC.
2018-03-28 downloaded from the CCDC.
;
_cell_angle_alpha 90.00
_cell_angle_beta 93.80(3)
_cell_angle_gamma 90.00
_cell_formula_units_Z 4
_cell_length_a 8.6392(17)
_cell_length_b 8.6163(17)
_cell_length_c 20.066(4)
_cell_measurement_reflns_used 2624
_cell_measurement_temperature 298(2)
_cell_measurement_theta_max 25.00
_cell_measurement_theta_min 2.57
_cell_volume 1490.4(5)
_computing_cell_refinement 'X-Area (Stoe & Cie GmbH, 2005)'
_computing_data_collection 'X-Area (Stoe & Cie GmbH, 2005)'
_computing_data_reduction 'X-Area (Stoe & Cie GmbH, 2005)'
_computing_molecular_graphics 'ORTEP-3 for Windows (Farrugia, 1997)'
_computing_publication_material 'WinGX (Farrugia, 1999)'
_computing_structure_refinement 'SHELXL-97 (Sheldrick, 2008)'
_computing_structure_solution 'SHELXS-97 (Sheldrick, 2008)'
_diffrn_ambient_temperature 298(2)
_diffrn_detector_area_resol_mean '0.15 mm'
_diffrn_measured_fraction_theta_full 0.998
_diffrn_measured_fraction_theta_max 0.998
_diffrn_measurement_device_type 'STOE IPDS 2T'
_diffrn_measurement_method 'rotation method'
_diffrn_radiation_monochromator graphite
_diffrn_radiation_source 'fine-focus sealed tube'
_diffrn_radiation_type MoK\a
_diffrn_radiation_wavelength 0.71073
_diffrn_reflns_av_R_equivalents 0.1200
_diffrn_reflns_av_sigmaI/netI 0.1221
_diffrn_reflns_limit_h_max 10
_diffrn_reflns_limit_h_min -8
_diffrn_reflns_limit_k_max 10
_diffrn_reflns_limit_k_min -10
_diffrn_reflns_limit_l_max 23
_diffrn_reflns_limit_l_min -23
_diffrn_reflns_number 7906
_diffrn_reflns_theta_full 25.00
_diffrn_reflns_theta_max 25.00
_diffrn_reflns_theta_min 2.57
_diffrn_standards_number 0
_exptl_absorpt_coefficient_mu 9.553
_exptl_absorpt_correction_T_max 0.4486
_exptl_absorpt_correction_T_min 0.2511
_exptl_absorpt_correction_type numerical
_exptl_absorpt_process_details 'shape of crystal determined optically'
_exptl_crystal_colour yellow
_exptl_crystal_density_diffrn 2.119
_exptl_crystal_density_method 'not measured'
_exptl_crystal_description plate
_exptl_crystal_F_000 896
_exptl_crystal_size_max 0.20
_exptl_crystal_size_mid 0.10
_exptl_crystal_size_min 0.10
_refine_diff_density_max 1.077
_refine_diff_density_min -0.885
_refine_diff_density_rms 0.156
_refine_ls_extinction_method none
_refine_ls_goodness_of_fit_ref 0.947
_refine_ls_hydrogen_treatment constr
_refine_ls_matrix_type full
_refine_ls_number_parameters 190
_refine_ls_number_reflns 2624
_refine_ls_number_restraints 0
_refine_ls_restrained_S_all 0.947
_refine_ls_R_factor_all 0.1168
_refine_ls_R_factor_gt 0.0567
_refine_ls_shift/su_max 0.008
_refine_ls_shift/su_mean 0.001
_refine_ls_structure_factor_coef Fsqd
_refine_ls_weighting_details 'calc w=1/[\s^2^(Fo^2^)+(0.0172P)^2^+0.0000P] where P=(Fo^2^+2Fc^2^)/3'
_refine_ls_weighting_scheme calc
_refine_ls_wR_factor_gt 0.0728
_refine_ls_wR_factor_ref 0.0835
_reflns_number_gt 1605
_reflns_number_total 2624
_reflns_threshold_expression >2sigma(I)
_cod_data_source_file c8nj01332b2.cif
_cod_data_source_block khc1016b
_cod_depositor_comments 'Adding full bibliography for 7057224.cif.'
_cod_original_sg_symbol_H-M 'P 21/n'
_cod_database_code 7057224

loop_
_symmetry_equiv_pos_as_xyz
'x, y, z'
'-x+1/2, y+1/2, -z+1/2'
'-x, -y, -z'
'x-1/2, -y-1/2, z-1/2'

loop_
_atom_site_label
_atom_site_type_symbol
_atom_site_fract_x
_atom_site_fract_y
_atom_site_fract_z
_atom_site_U_iso_or_equiv
_atom_site_adp_type
_atom_site_occupancy
_atom_site_symmetry_multiplicity
_atom_site_calc_flag
_atom_site_refinement_flags
Pt1 Pt 0.56573(7) 0.91651(6) 0.60302(2) 0.04896(18) Uani 1 1 d .
S1 S 0.3386(5) 0.7992(4) 0.57841(19) 0.0656(11) Uani 1 1 d .
O1 O 0.6355(12) 0.8107(10) 0.5163(4) 0.060(3) Uani 1 1 d .
N1 N 0.7676(13) 1.0307(10) 0.6258(5) 0.047(3) Uani 1 1 d .
N2 N 0.5222(19) 0.7284(13) 0.4819(5) 0.064(4) Uani 1 1 d .
C1 C 0.5098(16) 1.0201(14) 0.6864(6) 0.050(3) Uani 1 1 d .
C2 C 0.3784(17) 1.0170(14) 0.7187(6) 0.051(3) Uani 1 1 d .
H2 H 0.2966 0.9572 0.7003 0.062 Uiso 1 1 calc R
C3 C 0.3557(19) 1.097(2) 0.7774(7) 0.079(4) Uani 1 1 d .
H3 H 0.2621 1.0907 0.7977 0.094 Uiso 1 1 calc R
C4 C 0.482(2) 1.1878(17) 0.8055(7) 0.068(5) Uani 1 1 d .
H4 H 0.4705 1.2439 0.8444 0.082 Uiso 1 1 calc R
C5 C 0.621(2) 1.1937(16) 0.7756(7) 0.062(4) Uani 1 1 d .
H5 H 0.7036 1.2515 0.7945 0.074 Uiso 1 1 calc R
C6 C 0.6356(16) 1.1102(15) 0.7160(6) 0.048(3) Uani 1 1 d .
C7 C 0.7766(18) 1.1163(13) 0.6818(6) 0.052(4) Uani 1 1 d .
C8 C 0.912(2) 1.1950(17) 0.6991(7) 0.066(5) Uani 1 1 d .
H8 H 0.9195 1.2512 0.7387 0.079 Uiso 1 1 calc R
C9 C 1.0345(19) 1.1932(16) 0.6599(8) 0.068(4) Uani 1 1 d .
H9 H 1.1231 1.2510 0.6717 0.082 Uiso 1 1 calc R
C10 C 1.0257(16) 1.1050(17) 0.6030(7) 0.071(4) Uani 1 1 d .
H10 H 1.1090 1.0993 0.5761 0.085 Uiso 1 1 calc R
C11 C 0.885(2) 1.0216(15) 0.5859(7) 0.070(5) Uani 1 1 d .
H11 H 0.8752 0.9617 0.5473 0.084 Uiso 1 1 calc R
C12 C 0.383(2) 0.7095(14) 0.5054(7) 0.060(4) Uani 1 1 d .
C13 C 0.273(2) 0.6180(15) 0.4666(7) 0.072(5) Uani 1 1 d .
H13 H 0.1726 0.6054 0.4798 0.086 Uiso 1 1 calc R
C14 C 0.318(2) 0.5492(17) 0.4096(9) 0.081(6) Uani 1 1 d .
H14 H 0.2487 0.4841 0.3855 0.097 Uiso 1 1 calc R
C15 C 0.458(2) 0.573(2) 0.3878(8) 0.080(6) Uani 1 1 d .
H15 H 0.4840 0.5274 0.3482 0.096 Uiso 1 1 calc R
C16 C 0.564(2) 0.6645(17) 0.4225(7) 0.078(5) Uani 1 1 d .
H16 H 0.6611 0.6831 0.4067 0.094 Uiso 1 1 calc R

loop_
_atom_site_aniso_label
_atom_site_aniso_U_11
_atom_site_aniso_U_22
_atom_site_aniso_U_33
_atom_site_aniso_U_23
_atom_site_aniso_U_13
_atom_site_aniso_U_12
Pt1 0.0597(3) 0.0401(2) 0.0456(3) 0.0005(4) -0.00850(19) 0.0025(4)
S1 0.066(3) 0.061(2) 0.068(2) -0.007(2) -0.003(2) -0.004(2)
O1 0.072(8) 0.047(5) 0.059(6) -0.005(5) -0.002(5) -0.003(5)
N1 0.049(8) 0.040(6) 0.052(6) -0.007(5) 0.010(5) 0.005(5)
N2 0.101(12) 0.042(7) 0.048(7) 0.006(6) -0.015(7) 0.005(8)
C1 0.037(9) 0.048(7) 0.064(8) 0.006(6) 0.004(7) 0.007(7)
C2 0.054(10) 0.044(7) 0.055(8) -0.003(6) -0.004(7) -0.008(7)
C3 0.076(12) 0.087(11) 0.073(10) 0.000(11) 0.007(8) 0.016(12)
C4 0.089(14) 0.071(10) 0.045(8) -0.009(8) 0.012(9) 0.028(10)
C5 0.068(12) 0.059(9) 0.057(9) -0.010(8) -0.007(8) -0.001(8)
C6 0.053(10) 0.050(9) 0.040(7) 0.002(7) 0.007(6) 0.012(7)
C7 0.067(11) 0.039(8) 0.047(7) -0.012(6) -0.021(7) 0.013(7)
C8 0.055(12) 0.066(10) 0.073(10) -0.025(8) -0.013(9) -0.002(9)
C9 0.041(10) 0.064(10) 0.097(12) 0.005(9) -0.011(9) -0.007(8)
C10 0.062(12) 0.072(10) 0.078(9) 0.004(11) 0.002(8) 0.010(9)
C11 0.083(13) 0.058(9) 0.064(9) -0.018(7) -0.033(9) 0.013(9)
C12 0.095(14) 0.025(7) 0.056(9) 0.001(6) -0.020(9) -0.010(8)
C13 0.086(13) 0.051(10) 0.075(10) 0.000(8) -0.026(9) -0.008(8)
C14 0.089(15) 0.058(11) 0.090(12) -0.033(9) -0.046(11) 0.000(10)
C15 0.098(17) 0.064(9) 0.073(11) -0.012(11) -0.031(11) 0.014(13)
C16 0.114(16) 0.061(9) 0.056(10) -0.002(8) -0.016(10) 0.012(10)

loop_
_atom_type_symbol
_atom_type_description
_atom_type_scat_dispersion_real
_atom_type_scat_dispersion_imag
_atom_type_scat_source
C C 0.0033 0.0016 'International Tables Vol C Tables 4.2.6.8 and 6.1.1.4'
H H 0.0000 0.0000 'International Tables Vol C Tables 4.2.6.8 and 6.1.1.4'
N N 0.0061 0.0033 'International Tables Vol C Tables 4.2.6.8 and 6.1.1.4'
O O 0.0106 0.0060 'International Tables Vol C Tables 4.2.6.8 and 6.1.1.4'
S S 0.1246 0.1234 'International Tables Vol C Tables 4.2.6.8 and 6.1.1.4'
Pt Pt -1.7033 8.3905 'International Tables Vol C Tables 4.2.6.8 and 6.1.1.4'

loop_
_geom_angle_atom_site_label_1
_geom_angle_atom_site_label_2
_geom_angle_atom_site_label_3
_geom_angle
C1 Pt1 N1 81.1(5)
C1 Pt1 O1 177.3(5)
N1 Pt1 O1 96.2(4)
C1 Pt1 S1 97.5(4)
N1 Pt1 S1 177.8(3)
O1 Pt1 S1 85.2(3)
C12 S1 Pt1 98.5(6)
N2 O1 Pt1 114.4(9)
C11 N1 C7 122.0(12)
C11 N1 Pt1 120.8(9)
C7 N1 Pt1 117.2(10)
C12 N2 O1 121.3(12)
C12 N2 C16 123.4(14)
O1 N2 C16 115.2(15)
C2 C1 C6 116.9(12)
C2 C1 Pt1 131.2(10)
C6 C1 Pt1 111.9(10)
C1 C2 C3 124.8(13)
C1 C2 H2 117.6
C3 C2 H2 117.6
C2 C3 C4 117.3(14)
C2 C3 H3 121.4
C4 C3 H3 121.4
C5 C4 C3 120.9(14)
C5 C4 H4 119.5
C3 C4 H4 119.5
C4 C5 C6 118.7(14)
C4 C5 H5 120.7
C6 C5 H5 120.7
C5 C6 C1 121.4(13)
C5 C6 C7 120.8(13)
C1 C6 C7 117.8(12)
N1 C7 C8 118.9(15)
N1 C7 C6 112.0(12)
C8 C7 C6 129.1(13)
C9 C8 C7 122.0(14)
C9 C8 H8 119.0
C7 C8 H8 119.0
C8 C9 C10 119.0(14)
C8 C9 H9 120.5
C10 C9 H9 120.5
C9 C10 C11 118.5(14)
C9 C10 H10 120.8
C11 C10 H10 120.8
N1 C11 C10 119.5(13)
N1 C11 H11 120.3
C10 C11 H11 120.3
N2 C12 C13 117.4(15)
N2 C12 S1 120.4(11)
C13 C12 S1 122.1(15)
C14 C13 C12 118.7(17)
C14 C13 H13 120.6
C12 C13 H13 120.6
C15 C14 C13 121.3(15)
C15 C14 H14 119.3
C13 C14 H14 119.3
C14 C15 C16 121.3(17)
C14 C15 H15 119.4
C16 C15 H15 119.4
C15 C16 N2 117.7(18)
C15 C16 H16 121.1
N2 C16 H16 121.1

loop_
_geom_bond_atom_site_label_1
_geom_bond_atom_site_label_2
_geom_bond_distance
Pt1 C1 1.984(13)
Pt1 N1 2.028(11)
Pt1 O1 2.089(9)
Pt1 S1 2.233(4)
S1 C12 1.723(15)
O1 N2 1.359(14)
N1 C11 1.333(18)
N1 C7 1.342(14)
N2 C12 1.327(18)
N2 C16 1.382(18)
C1 C2 1.344(18)
C1 C6 1.432(17)
C2 C3 1.388(17)
C2 H2 0.9300
C3 C4 1.43(2)
C3 H3 0.9300
C4 C5 1.38(2)
C4 H4 0.9300
C5 C6 1.410(16)
C5 H5 0.9300
C6 C7 1.438(19)
C7 C8 1.374(19)
C8 C9 1.36(2)
C8 H8 0.9300
C9 C10 1.369(18)
C9 H9 0.9300
C10 C11 1.436(19)
C10 H10 0.9300
C11 H11 0.9300
C12 C13 1.429(18)
C13 C14 1.37(2)
C13 H13 0.9300
C14 C15 1.33(2)
C14 H14 0.9300
C15 C16 1.36(2)
C15 H15 0.9300
C16 H16 0.9300

loop_
_geom_torsion_atom_site_label_1
_geom_torsion_atom_site_label_2
_geom_torsion_atom_site_label_3
_geom_torsion_atom_site_label_4
_geom_torsion
C1 Pt1 S1 C12 179.4(5)
N1 Pt1 S1 C12 130(8)
O1 Pt1 S1 C12 -1.0(5)
C1 Pt1 O1 N2 175(9)
N1 Pt1 O1 N2 -175.3(7)
S1 Pt1 O1 N2 3.0(7)
C1 Pt1 N1 C11 -178.4(10)
O1 Pt1 N1 C11 2.1(10)
S1 Pt1 N1 C11 -128(8)
C1 Pt1 N1 C7 0.8(8)
O1 Pt1 N1 C7 -178.8(8)
S1 Pt1 N1 C7 51(9)
Pt1 O1 N2 C12 -4.7(14)
Pt1 O1 N2 C16 176.7(8)
N1 Pt1 C1 C2 180.0(13)
O1 Pt1 C1 C2 -170(8)
S1 Pt1 C1 C2 1.6(12)
N1 Pt1 C1 C6 -1.2(8)
O1 Pt1 C1 C6 9(9)
S1 Pt1 C1 C6 -179.6(8)
C6 C1 C2 C3 1.2(19)
Pt1 C1 C2 C3 180.0(10)
C1 C2 C3 C4 0(2)
C2 C3 C4 C5 -1(2)
C3 C4 C5 C6 1(2)
C4 C5 C6 C1 -0.2(19)
C4 C5 C6 C7 178.2(12)
C2 C1 C6 C5 -1.0(17)
Pt1 C1 C6 C5 -180.0(9)
C2 C1 C6 C7 -179.4(11)
Pt1 C1 C6 C7 1.6(14)
C11 N1 C7 C8 -1.1(17)
Pt1 N1 C7 C8 179.8(9)
C11 N1 C7 C6 179.0(11)
Pt1 N1 C7 C6 -0.1(12)
C5 C6 C7 N1 -179.4(10)
C1 C6 C7 N1 -1.0(15)
C5 C6 C7 C8 1(2)
C1 C6 C7 C8 179.1(12)
N1 C7 C8 C9 2(2)
C6 C7 C8 C9 -177.7(13)
C7 C8 C9 C10 -3(2)
C8 C9 C10 C11 2(2)
C7 N1 C11 C10 0.3(18)
Pt1 N1 C11 C10 179.4(8)
C9 C10 C11 N1 -0.7(18)
O1 N2 C12 C13 -178.5(10)
C16 N2 C12 C13 0.0(19)
O1 N2 C12 S1 3.9(17)
C16 N2 C12 S1 -177.6(9)
Pt1 S1 C12 N2 -1.1(11)
Pt1 S1 C12 C13 -178.6(10)
N2 C12 C13 C14 3.1(18)
S1 C12 C13 C14 -179.3(11)
C12 C13 C14 C15 -4(2)
C13 C14 C15 C16 2(3)
C14 C15 C16 N2 1(2)
C12 N2 C16 C15 -2(2)
O1 N2 C16 C15 176.3(11)
